data_7218578
loop_
_publ_author_name
'Wang, Yanyan'
'Mu, Ying'
'Sun, Yanjun'
'Li, Jiyang'

_publ_section_title
;
 Two New Four-Connected Zeolite-like Magnesium Aluminophosphates with
 Intersecting 8-Ring Channels
;
_journal_name_full 'RSC Adv.'
_journal_paper_doi 10.1039/C4RA10950C
_journal_year 2014
_chemical_formula_sum 'C2 H6 Al3 Mg N O16 P4'
_chemical_formula_weight 529.21
_chemical_name_systematic
; 
 ? 
;
_space_group_IT_number 14
_symmetry_cell_setting monoclinic
_symmetry_space_group_name_Hall '-P 2yn'
_symmetry_space_group_name_H-M 'P 1 21/n 1'
_atom_sites_solution_primary direct
_atom_sites_solution_secondary difmap
_audit_creation_method SHELXL-97
_cell_angle_alpha 90.00
_cell_angle_beta 91.552(3)
_cell_angle_gamma 90.00
_cell_formula_units_Z 4
_cell_length_a 8.3877(14)
_cell_length_b 14.399(2)
_cell_length_c 14.017(2)
_cell_measurement_temperature 296(2)
_cell_measurement_theta_max 28.27
_cell_measurement_theta_min 2.03
_cell_volume 1692.3(4)
_computing_cell_refinement 'Bruker SMART Apex 2'
_computing_data_collection 'Bruker SMART Apex 2'
_computing_data_reduction 'Bruker SAINT'
_computing_molecular_graphics SHELXP-97
_computing_publication_material SHELXTL
_computing_structure_refinement 'SHELXL-97 (Sheldrick, 1997)'
_computing_structure_solution 'SHELXS-97 (Sheldrick, 1990)'
_diffrn_ambient_temperature 296(2)
_diffrn_measured_fraction_theta_full 0.999
_diffrn_measured_fraction_theta_max 0.999
_diffrn_measurement_device_type 'CCD area detector'
_diffrn_measurement_method 'phi and omega scans'
_diffrn_radiation_monochromator graphite
_diffrn_radiation_source 'fine-focus sealed tube'
_diffrn_radiation_type MoK\a
_diffrn_radiation_wavelength 0.71073
_diffrn_reflns_av_R_equivalents 0.0391
_diffrn_reflns_av_sigmaI/netI 0.0393
_diffrn_reflns_limit_h_max 11
_diffrn_reflns_limit_h_min -10
_diffrn_reflns_limit_k_max 19
_diffrn_reflns_limit_k_min -16
_diffrn_reflns_limit_l_max 18
_diffrn_reflns_limit_l_min -18
_diffrn_reflns_number 13543
_diffrn_reflns_theta_full 28.27
_diffrn_reflns_theta_max 28.27
_diffrn_reflns_theta_min 2.03
_exptl_absorpt_coefficient_mu 0.723
_exptl_absorpt_correction_T_max 0.9648
_exptl_absorpt_correction_T_min 0.8123
_exptl_absorpt_correction_type multi-scan
_exptl_absorpt_process_details sadabs
_exptl_crystal_colour white
_exptl_crystal_density_diffrn 2.077
_exptl_crystal_density_method 'not measured'
_exptl_crystal_description rod
_exptl_crystal_F_000 1056
_exptl_crystal_size_max 0.30
_exptl_crystal_size_mid 0.20
_exptl_crystal_size_min 0.05
_refine_diff_density_max 1.335
_refine_diff_density_min -0.506
_refine_diff_density_rms 0.121
_refine_ls_extinction_method none
_refine_ls_goodness_of_fit_ref 1.123
_refine_ls_matrix_type full
_refine_ls_number_parameters 244
_refine_ls_number_reflns 4196
_refine_ls_number_restraints 0
_refine_ls_restrained_S_all 1.123
_refine_ls_R_factor_all 0.0629
_refine_ls_R_factor_gt 0.0497
_refine_ls_shift/su_max 0.012
_refine_ls_shift/su_mean 0.002
_refine_ls_structure_factor_coef Fsqd
_refine_ls_weighting_details 'calc w=1/[\s^2^(Fo^2^)+(0.0451P)^2^+6.6924P] where P=(Fo^2^+2Fc^2^)/3'
_refine_ls_weighting_scheme calc
_refine_ls_wR_factor_gt 0.1248
_refine_ls_wR_factor_ref 0.1310
_reflns_number_gt 3446
_reflns_number_total 4196
_reflns_threshold_expression >2sigma(I)
_cod_data_source_file c4ra10950c2.cif
_cod_data_source_block JU95-300
_cod_depositor_comments
;
The following automatic conversions were performed:

'_symmetry_cell_setting' value 'Monoclinic' changed to 'monoclinic'
according to
/usr/data/users/saulius/crontab/automatic-downloads/rss-feeds/RSC/lib/dictionaries/cif_core.dic
dictionary named 'cif_core.dic' version 2.4.2 from 2011-04-26.

Automatic conversion script
Id: cif_fix_values 2827 2014-09-09 07:05:25Z andrius 
;
_cod_original_cell_volume 1692.4(5)
_cod_original_sg_symbol_H-M P2(1)/n
_cod_database_code 7218578

loop_
_symmetry_equiv_pos_as_xyz
'x, y, z'
'-x+1/2, y+1/2, -z+1/2'
'-x, -y, -z'
'x-1/2, -y-1/2, z-1/2'

loop_
_atom_site_label
_atom_site_type_symbol
_atom_site_fract_x
_atom_site_fract_y
_atom_site_fract_z
_atom_site_U_iso_or_equiv
_atom_site_adp_type
_atom_site_occupancy
_atom_site_symmetry_multiplicity
_atom_site_calc_flag
P1 P 0.11845(11) 0.17078(7) 0.75604(7) 0.0138(2) Uani 1 1 d
P2 P -0.10381(12) 0.45010(7) 0.69984(6) 0.0138(2) Uani 1 1 d
Al2 Al -0.04930(13) 0.27704(8) 0.58014(8) 0.0130(2) Uani 1 1 d
P3 P -0.32652(12) 0.14200(7) 0.56676(7) 0.0148(2) Uani 1 1 d
P4 P -0.38002(11) 0.29003(7) 0.89613(6) 0.0131(2) Uani 1 1 d
Al3 Al -0.02059(14) 0.32527(8) 0.88068(8) 0.0145(2) Uani 1 1 d
Mg1 Mg -0.41617(16) 0.49485(9) 0.81931(9) 0.0175(3) Uani 1 1 d
Al1 Al 0.49229(13) 0.14925(8) 0.75349(8) 0.0127(2) Uani 1 1 d
O1 O 0.0496(4) 0.2169(2) 0.8451(2) 0.0259(7) Uani 1 1 d
O2 O 0.2975(3) 0.1809(2) 0.7668(2) 0.0299(7) Uani 1 1 d
O3 O -0.0699(3) 0.39521(19) 0.60887(18) 0.0172(6) Uani 1 1 d
O4 O -0.4659(4) 0.3794(2) 0.8796(2) 0.0284(7) Uani 1 1 d
O5 O -0.0297(4) 0.4003(2) 0.7857(2) 0.0270(7) Uani 1 1 d
O6 O -0.2471(3) 0.2393(2) 0.5685(2) 0.0243(6) Uani 1 1 d
O7 O -0.2819(4) 0.4608(2) 0.7094(2) 0.0273(7) Uani 1 1 d
O8 O -0.3803(3) 0.2306(2) 0.80552(19) 0.0219(6) Uani 1 1 d
O9 O -0.3944(3) 0.1265(2) 0.46632(19) 0.0218(6) Uani 1 1 d
O10 O 0.0432(4) 0.2694(2) 0.4735(2) 0.0259(7) Uani 1 1 d
O11 O -0.2060(3) 0.3058(2) 0.9272(2) 0.0239(6) Uani 1 1 d
O12 O 0.0630(4) 0.2243(2) 0.6683(2) 0.0287(7) Uani 1 1 d
O13 O 0.0693(4) 0.0708(2) 0.7498(2) 0.0281(7) Uani 1 1 d
O14 O -0.4666(4) 0.1464(2) 0.6337(2) 0.0270(7) Uani 1 1 d
O15 O -0.2096(4) 0.0688(2) 0.5951(2) 0.0303(7) Uani 1 1 d
O16 O -0.0226(4) 0.5437(2) 0.6894(2) 0.0279(7) Uani 1 1 d
N1 N -0.4115(5) 0.4187(3) 0.5268(3) 0.0365(10) Uani 1 1 d
C1 C -0.3368(6) 0.4924(4) 0.4676(4) 0.0372(12) Uani 1 1 d
C2 C -0.5891(7) 0.4139(4) 0.5107(4) 0.0436(13) Uani 1 1 d

loop_
_atom_site_aniso_label
_atom_site_aniso_U_11
_atom_site_aniso_U_22
_atom_site_aniso_U_33
_atom_site_aniso_U_23
_atom_site_aniso_U_13
_atom_site_aniso_U_12
P1 0.0129(4) 0.0139(5) 0.0145(4) 0.0009(4) -0.0008(3) 0.0018(3)
P2 0.0196(5) 0.0118(4) 0.0098(4) -0.0009(3) 0.0005(3) 0.0010(4)
Al2 0.0162(5) 0.0133(5) 0.0096(5) -0.0003(4) 0.0014(4) 0.0017(4)
P3 0.0158(5) 0.0181(5) 0.0103(4) -0.0006(4) -0.0019(3) -0.0007(4)
P4 0.0148(4) 0.0141(4) 0.0106(4) 0.0001(3) 0.0029(3) -0.0032(3)
Al3 0.0153(5) 0.0188(6) 0.0093(5) 0.0004(4) -0.0002(4) 0.0011(4)
Mg1 0.0232(7) 0.0133(6) 0.0158(6) -0.0001(5) -0.0033(5) 0.0006(5)
Al1 0.0131(5) 0.0128(5) 0.0122(5) -0.0003(4) 0.0017(4) -0.0005(4)
O1 0.0314(17) 0.0260(16) 0.0210(15) 0.0010(12) 0.0110(12) 0.0084(13)
O2 0.0142(14) 0.0341(18) 0.0415(19) -0.0060(15) 0.0019(13) 0.0010(12)
O3 0.0237(14) 0.0143(13) 0.0138(12) -0.0015(10) 0.0012(10) 0.0013(11)
O4 0.0273(17) 0.0209(16) 0.0373(18) 0.0057(13) 0.0061(13) 0.0029(12)
O5 0.0404(19) 0.0268(16) 0.0137(13) 0.0047(12) -0.0035(12) 0.0072(14)
O6 0.0196(15) 0.0240(15) 0.0294(16) -0.0004(13) 0.0020(12) -0.0050(12)
O7 0.0208(15) 0.0399(19) 0.0213(15) -0.0071(13) 0.0037(12) 0.0082(13)
O8 0.0231(15) 0.0271(16) 0.0156(13) -0.0058(11) 0.0024(11) -0.0086(12)
O9 0.0216(15) 0.0315(16) 0.0121(13) -0.0022(11) -0.0031(11) 0.0053(12)
O10 0.0321(17) 0.0276(16) 0.0184(14) -0.0055(12) 0.0099(12) 0.0065(13)
O11 0.0154(14) 0.0379(18) 0.0185(14) -0.0084(13) 0.0002(11) -0.0039(12)
O12 0.0398(19) 0.0250(16) 0.0208(15) 0.0040(12) -0.0106(13) 0.0059(14)
O13 0.0306(17) 0.0201(15) 0.0330(17) 0.0024(13) -0.0083(13) -0.0054(13)
O14 0.0260(16) 0.0423(19) 0.0128(13) -0.0052(13) 0.0046(11) -0.0102(14)
O15 0.0339(18) 0.0256(16) 0.0307(17) 0.0016(13) -0.0119(14) 0.0050(13)
O16 0.046(2) 0.0152(14) 0.0226(15) -0.0044(12) 0.0089(14) -0.0047(13)
N1 0.034(2) 0.031(2) 0.043(2) -0.0060(19) -0.0157(19) 0.0118(18)
C1 0.037(3) 0.045(3) 0.029(2) -0.006(2) -0.007(2) 0.012(2)
C2 0.041(3) 0.036(3) 0.052(3) -0.010(3) -0.015(3) 0.005(2)

loop_
_atom_type_symbol
_atom_type_description
_atom_type_scat_dispersion_real
_atom_type_scat_dispersion_imag
_atom_type_scat_source
C C 0.0033 0.0016 'International Tables Vol C Tables 4.2.6.8 and 6.1.1.4'
H H 0.0000 0.0000 'International Tables Vol C Tables 4.2.6.8 and 6.1.1.4'
N N 0.0061 0.0033 'International Tables Vol C Tables 4.2.6.8 and 6.1.1.4'
O O 0.0106 0.0060 'International Tables Vol C Tables 4.2.6.8 and 6.1.1.4'
Mg Mg 0.0486 0.0363 'International Tables Vol C Tables 4.2.6.8 and 6.1.1.4'
Al Al 0.0645 0.0514 'International Tables Vol C Tables 4.2.6.8 and 6.1.1.4'
P P 0.1023 0.0942 'International Tables Vol C Tables 4.2.6.8 and 6.1.1.4'

loop_
_geom_angle_atom_site_label_1
_geom_angle_atom_site_label_2
_geom_angle_atom_site_label_3
_geom_angle
_geom_angle_site_symmetry_1
_geom_angle_site_symmetry_3
O13 P1 O2 111.67(19) . .
O13 P1 O12 111.33(18) . .
O2 P1 O12 108.3(2) . .
O13 P1 O1 110.61(19) . .
O2 P1 O1 105.71(18) . .
O12 P1 O1 109.01(18) . .
O7 P2 O16 111.37(19) . .
O7 P2 O5 111.25(18) . .
O16 P2 O5 108.68(19) . .
O7 P2 O3 109.42(17) . .
O16 P2 O3 106.46(16) . .
O5 P2 O3 109.53(16) . .
O10 Al2 O12 110.46(17) . .
O10 Al2 O6 110.53(16) . .
O12 Al2 O6 115.58(17) . .
O10 Al2 O3 108.24(15) . .
O12 Al2 O3 108.64(15) . .
O6 Al2 O3 102.90(15) . .
O15 P3 O9 111.81(18) . .
O15 P3 O14 112.2(2) . .
O9 P3 O14 107.49(17) . .
O15 P3 O6 110.86(18) . .
O9 P3 O6 107.28(17) . .
O14 P3 O6 106.88(18) . .
O4 P4 O11 111.74(19) . .
O4 P4 O8 111.32(18) . .
O11 P4 O8 107.40(16) . .
O4 P4 O10 112.35(19) . 4_566
O11 P4 O10 107.28(18) . 4_566
O8 P4 O10 106.45(17) . 4_566
O4 P4 Mg1 25.45(13) . .
O11 P4 Mg1 92.35(13) . .
O8 P4 Mg1 103.96(12) . .
O10 P4 Mg1 136.38(13) 4_566 .
O5 Al3 O9 107.47(16) . 4_666
O5 Al3 O11 111.99(17) . .
O9 Al3 O11 110.18(14) 4_666 .
O5 Al3 O1 110.48(15) . .
O9 Al3 O1 110.69(16) 4_666 .
O11 Al3 O1 106.07(16) . .
O15 Mg1 O4 109.36(16) 2_456 .
O15 Mg1 O13 110.47(15) 2_456 2_456
O4 Mg1 O13 124.33(16) . 2_456
O15 Mg1 O7 108.03(16) 2_456 .
O4 Mg1 O7 105.19(15) . .
O13 Mg1 O7 97.66(15) 2_456 .
O15 Mg1 P4 105.19(11) 2_456 .
O4 Mg1 P4 19.51(10) . .
O13 Mg1 P4 139.40(11) 2_456 .
O7 Mg1 P4 89.03(11) . .
O2 Al1 O14 109.22(17) . 1_655
O2 Al1 O8 110.71(16) . 1_655
O14 Al1 O8 106.78(15) 1_655 1_655
O2 Al1 O16 108.17(17) . 2_546
O14 Al1 O16 113.48(16) 1_655 2_546
O8 Al1 O16 108.49(16) 1_655 2_546
P1 O1 Al3 138.9(2) . .
P1 O2 Al1 155.8(2) . .
P2 O3 Al2 135.31(18) . .
P4 O4 Mg1 135.0(2) . .
P2 O5 Al3 157.1(2) . .
P3 O6 Al2 133.5(2) . .
P2 O7 Mg1 132.37(19) . .
P4 O8 Al1 135.53(19) . 1_455
P3 O9 Al3 142.4(2) . 4_565
P4 O10 Al2 149.7(2) 4_665 .
P4 O11 Al3 141.24(19) . .
P1 O12 Al2 164.5(3) . .
P1 O13 Mg1 138.8(2) . 2_446
P3 O14 Al1 141.1(2) . 1_455
P3 O15 Mg1 156.4(2) . 2_446
P2 O16 Al1 142.6(2) . 2_556
C1 N1 C2 112.2(4) . .
N1 C1 C2 109.8(4) . 3_466
N1 C2 C1 109.8(4) . 3_466

loop_
_geom_bond_atom_site_label_1
_geom_bond_atom_site_label_2
_geom_bond_distance
_geom_bond_site_symmetry_2
P1 O13 1.499(3) .
P1 O2 1.512(3) .
P1 O12 1.514(3) .
P1 O1 1.540(3) .
P2 O7 1.511(3) .
P2 O16 1.519(3) .
P2 O5 1.519(3) .
P2 O3 1.533(3) .
Al2 O10 1.707(3) .
Al2 O12 1.711(3) .
Al2 O6 1.749(3) .
Al2 O3 1.758(3) .
P3 O15 1.487(3) .
P3 O9 1.521(3) .
P3 O14 1.525(3) .
P3 O6 1.551(3) .
P4 O4 1.490(3) .
P4 O11 1.529(3) .
P4 O8 1.531(3) .
P4 O10 1.536(3) 4_566
P4 Mg1 3.1516(17) .
Al3 O5 1.715(3) .
Al3 O9 1.725(3) 4_666
Al3 O11 1.725(3) .
Al3 O1 1.746(3) .
Mg1 O15 1.902(3) 2_456
Mg1 O4 1.917(3) .
Mg1 O13 1.928(3) 2_456
Mg1 O7 1.994(3) .
Al1 O2 1.711(3) .
Al1 O14 1.723(3) 1_655
Al1 O8 1.734(3) 1_655
Al1 O16 1.734(3) 2_546
O8 Al1 1.734(3) 1_455
O9 Al3 1.725(3) 4_565
O10 P4 1.536(3) 4_665
O13 Mg1 1.928(3) 2_446
O14 Al1 1.723(3) 1_455
O15 Mg1 1.902(3) 2_446
O16 Al1 1.734(3) 2_556
N1 C1 1.496(7) .
N1 C2 1.502(7) .
C1 C2 1.520(7) 3_466
C2 C1 1.520(7) 3_466
